data_7045965
loop_
_publ_author_name
'Li, Xia'
'Hao, Pengfei'
'Shen, Junju'
'Fu, Yunlong'

_publ_section_title
;
 Two photochromic iodoargentate hybrids with adjustable photoresponsive
 mechanism.
;
_journal_issue 17
_journal_name_full 'Dalton transactions (Cambridge, England : 2003)'
_journal_page_first 6031
_journal_page_last 6035
_journal_paper_doi 10.1039/c8dt00829a
_journal_volume 47
_journal_year 2018
_chemical_formula_moiety 'Ag3 I4, C15 H14 N3'
_chemical_formula_sum 'C15 H14 Ag3 I4 N3'
_chemical_formula_weight 1067.50
_space_group_IT_number 12
_space_group_name_Hall '-C 2y'
_space_group_name_H-M_alt 'C 1 2/m 1'
_symmetry_cell_setting monoclinic
_symmetry_space_group_name_Hall '-C 2y'
_symmetry_space_group_name_H-M 'C 1 2/m 1'
_atom_sites_solution_hydrogens geom
_atom_sites_solution_primary direct
_atom_sites_solution_secondary difmap
_audit_creation_method SHELXL-97
_audit_update_record
;
2018-01-31 deposited with the CCDC.
2018-04-02 downloaded from the CCDC.
;
_cell_angle_alpha 90.00
_cell_angle_beta 98.927(6)
_cell_angle_gamma 90.00
_cell_formula_units_Z 4
_cell_length_a 26.757(7)
_cell_length_b 6.7094(17)
_cell_length_c 13.283(3)
_cell_measurement_reflns_used 9714
_cell_measurement_temperature 273(2)
_cell_measurement_theta_max 28.26
_cell_measurement_theta_min 3.08
_cell_volume 2355.7(10)
_computing_cell_refinement 'Bruker SMART'
_computing_data_collection 'Bruker SMART'
_computing_data_reduction 'Bruker SAINT'
_computing_molecular_graphics 'Bruker SHELXTL'
_computing_publication_material 'Bruker SHELXTL'
_computing_structure_refinement 'SHELXL-97 (Sheldrick, 1997)'
_computing_structure_solution 'SHELXS-97 (Sheldrick, 1990)'
_diffrn_ambient_temperature 273(2)
_diffrn_measured_fraction_theta_full 0.985
_diffrn_measured_fraction_theta_max 0.985
_diffrn_measurement_device_type 'CCD area detector'
_diffrn_measurement_method 'phi and omega scans'
_diffrn_radiation_monochromator graphite
_diffrn_radiation_source 'fine-focus sealed tube'
_diffrn_radiation_type MoK\a
_diffrn_radiation_wavelength 0.71073
_diffrn_reflns_av_R_equivalents 0.0240
_diffrn_reflns_av_sigmaI/netI 0.0123
_diffrn_reflns_limit_h_max 35
_diffrn_reflns_limit_h_min -35
_diffrn_reflns_limit_k_max 8
_diffrn_reflns_limit_k_min -8
_diffrn_reflns_limit_l_max 17
_diffrn_reflns_limit_l_min -16
_diffrn_reflns_number 36335
_diffrn_reflns_theta_full 28.33
_diffrn_reflns_theta_max 28.33
_diffrn_reflns_theta_min 2.35
_exptl_absorpt_coefficient_mu 7.716
_exptl_absorpt_correction_type none
_exptl_crystal_density_diffrn 3.010
_exptl_crystal_density_method 'not measured'
_exptl_crystal_F_000 1912
_exptl_crystal_size_max 0.424
_exptl_crystal_size_mid 0.058
_exptl_crystal_size_min 0.047
_refine_diff_density_max 1.818
_refine_diff_density_min -1.822
_refine_diff_density_rms 0.464
_refine_ls_extinction_coef 0.00628(13)
_refine_ls_extinction_expression Fc^*^=kFc[1+0.001xFc^2^\l^3^/sin(2\q)]^-1/4^
_refine_ls_extinction_method SHELXL
_refine_ls_goodness_of_fit_ref 1.084
_refine_ls_hydrogen_treatment mixed
_refine_ls_matrix_type full
_refine_ls_number_parameters 149
_refine_ls_number_reflns 3129
_refine_ls_number_restraints 116
_refine_ls_restrained_S_all 1.102
_refine_ls_R_factor_all 0.0582
_refine_ls_R_factor_gt 0.0488
_refine_ls_shift/su_max 0.005
_refine_ls_shift/su_mean 0.001
_refine_ls_structure_factor_coef Fsqd
_refine_ls_weighting_details 'calc w=1/[\s^2^(Fo^2^)+(0.0832P)^2^+18.0001P] where P=(Fo^2^+2Fc^2^)/3'
_refine_ls_weighting_scheme calc
_refine_ls_wR_factor_gt 0.1377
_refine_ls_wR_factor_ref 0.1512
_reflns_number_gt 2806
_reflns_number_total 3129
_reflns_threshold_expression >2sigma(I)
_cod_data_source_file c8dt00829a2.cif
_cod_data_source_block aa
_cod_depositor_comments
;
The following automatic conversions were performed:

'_symmetry_cell_setting' value 'Monoclinic' changed to 'monoclinic'
according to
/home/data/users/saulius/crontab/automatic-downloads/rss-feeds/RSC/lib/dictionaries/cif_core.dic
dictionary named 'cif_core.dic' version 2.4.2 from 2011-04-26.

Automatic conversion script
Id: cif_fix_values 4973 2017-02-22 13:04:09Z antanas 

 Adding full bibliography for 7045965--7045966.cif.
;
_cod_original_cell_volume 2355.8(10)
_cod_original_sg_symbol_H-M 'C2/m  '
_cod_database_code 7045965

loop_
_symmetry_equiv_pos_as_xyz
'x, y, z'
'-x, y, -z'
'x+1/2, y+1/2, z'
'-x+1/2, y+1/2, -z'
'-x, -y, -z'
'x, -y, z'
'-x+1/2, -y+1/2, -z'
'x+1/2, -y+1/2, z'

loop_
_atom_site_label
_atom_site_type_symbol
_atom_site_fract_x
_atom_site_fract_y
_atom_site_fract_z
_atom_site_U_iso_or_equiv
_atom_site_adp_type
_atom_site_occupancy
_atom_site_symmetry_multiplicity
_atom_site_calc_flag
_atom_site_refinement_flags
Ag1 Ag 0.937983(10) 0.76516(5) 0.18753(2) 0.07600(8) Uani 1 1 d .
Ag2 Ag 1.0000 1.25596(6) 0.0000 0.07756(11) Uani 1 2 d S
I1 I 1.030406(9) 1.0000 0.172258(18) 0.05729(7) Uani 1 2 d S
I2 I 0.965684(10) 0.5000 0.350127(18) 0.05653(7) Uani 1 2 d S
I3 I 0.857160(10) 1.0000 0.22447(2) 0.06381(8) Uani 1 2 d S
I4 I 0.912638(9) 0.5000 0.008709(18) 0.05555(6) Uani 1 2 d S
C1 C 0.8311(2) 0.5000 0.7108(5) 0.1001(18) Uani 1 2 d SDU
H1 H 0.8288 0.5000 0.7800 0.120 Uiso 1 2 calc SR
C2 C 0.7861(2) 0.5000 0.6373(4) 0.0961(17) Uani 1 2 d SDU
H2 H 0.7537 0.5000 0.6542 0.115 Uiso 1 2 calc SR
C3 C 0.79630(18) 0.5000 0.5358(3) 0.0788(13) Uani 1 2 d SDU
C4 C 0.78562(14) 0.5000 0.3728(3) 0.0636(11) Uani 1 2 d SDU
C5 C 0.7641(2) 0.5000 0.2610(3) 0.0762(13) Uani 1 2 d SDU
C6 C 0.7122(2) 0.5000 0.2368(4) 0.1047(18) Uani 1 2 d SDU
H6 H 0.6925 0.5000 0.2887 0.126 Uiso 1 2 calc SR
C7 C 0.6883(3) 0.5000 0.1329(5) 0.117(2) Uani 1 2 d SDU
H7 H 0.6532 0.5000 0.1160 0.140 Uiso 1 2 calc SR
C8 C 0.7184(3) 0.5000 0.0598(5) 0.1056(19) Uani 1 2 d SU
H8 H 0.7040 0.5000 -0.0086 0.127 Uiso 1 2 calc SR
C9 C 0.7686(2) 0.5000 0.0855(5) 0.1021(17) Uani 1 2 d SU
H9 H 0.7886 0.5000 0.0342 0.122 Uiso 1 2 calc SR
C10 C 0.7908(2) 0.5000 0.1813(5) 0.0850(15) Uani 1 2 d SU
H10 H 0.8259 0.5000 0.1951 0.102 Uiso 1 2 calc SR
C11 C 0.8436(2) 0.5000 0.5130(4) 0.0807(14) Uani 1 2 d SDU
C12 C 0.8829(3) 0.5000 0.5792(4) 0.1056(19) Uani 1 2 d SDU
H12 H 0.9148 0.5000 0.5596 0.127 Uiso 1 2 calc SR
C13 C 0.8781(3) 0.5000 0.6793(4) 0.1055(19) Uani 1 2 d SDU
H13 H 0.9071 0.5000 0.7280 0.127 Uiso 1 2 calc SR
C14 C 0.94009(15) 1.0000 0.5176(4) 0.0673(12) Uani 1 2 d SU
H14A H 0.9515 1.1348 0.5129 0.101 Uiso 0.50 1 calc PR
H14B H 0.9449 0.9282 0.4573 0.101 Uiso 0.50 1 calc PR
H14C H 0.9591 0.9370 0.5762 0.101 Uiso 0.50 1 calc PR
C15 C 0.88611(15) 1.0000 0.5274(3) 0.0590(10) Uani 1 2 d SU
N1 N 0.76002(17) 0.5000 0.4456(3) 0.0917(14) Uani 1 2 d SDU
H1A H 0.7276 0.5000 0.4413 0.110 Uiso 1 2 calc SR
N2 N 0.83511(16) 0.5000 0.4029(3) 0.0836(13) Uani 1 2 d SDU
H2A H 0.8580 0.5000 0.3641 0.100 Uiso 1 2 calc SR
N3 N 0.84612(16) 1.0000 0.5383(4) 0.0874(13) Uani 1 2 d SU

loop_
_atom_site_aniso_label
_atom_site_aniso_U_11
_atom_site_aniso_U_22
_atom_site_aniso_U_33
_atom_site_aniso_U_23
_atom_site_aniso_U_13
_atom_site_aniso_U_12
Ag1 0.08163(13) 0.08058(15) 0.06791(12) 0.00900(12) 0.01827(11) 0.01117(12)
Ag2 0.08037(18) 0.0812(2) 0.07383(18) 0.000 0.02036(15) 0.000
I1 0.05385(11) 0.06755(14) 0.05104(11) 0.000 0.00997(9) 0.000
I2 0.06294(12) 0.06162(13) 0.04324(10) 0.000 0.00257(9) 0.000
I3 0.05601(12) 0.06501(14) 0.07083(15) 0.000 0.01120(11) 0.000
I4 0.05269(11) 0.06870(14) 0.04528(10) 0.000 0.00765(9) 0.000
C1 0.121(3) 0.100(3) 0.081(3) 0.000 0.018(3) 0.000
C2 0.094(3) 0.086(3) 0.115(3) 0.000 0.038(2) 0.000
C3 0.081(2) 0.064(2) 0.080(2) 0.000 -0.023(2) 0.000
C4 0.0500(16) 0.0488(17) 0.092(2) 0.000 0.0129(16) 0.000
C5 0.089(2) 0.059(2) 0.072(2) 0.000 -0.014(2) 0.000
C6 0.112(3) 0.109(3) 0.104(3) 0.000 0.050(2) 0.000
C7 0.087(3) 0.122(4) 0.136(4) 0.000 -0.001(3) 0.000
C8 0.123(4) 0.108(3) 0.077(3) 0.000 -0.010(3) 0.000
C9 0.115(3) 0.107(3) 0.093(3) 0.000 0.046(2) 0.000
C10 0.070(2) 0.078(3) 0.104(3) 0.000 0.005(2) 0.000
C11 0.096(3) 0.074(2) 0.074(2) 0.000 0.018(2) 0.000
C12 0.105(3) 0.099(3) 0.112(3) 0.000 0.016(3) 0.000
C13 0.106(3) 0.100(3) 0.105(3) 0.000 0.001(3) 0.000
C14 0.0538(17) 0.075(2) 0.075(2) 0.000 0.0159(16) 0.000
C15 0.0552(16) 0.0573(18) 0.0676(19) 0.000 0.0190(14) 0.000
N1 0.090(2) 0.087(2) 0.105(3) 0.000 0.0369(19) 0.000
N2 0.0702(19) 0.088(2) 0.096(2) 0.000 0.0244(17) 0.000
N3 0.0711(19) 0.100(3) 0.096(2) 0.000 0.0271(17) 0.000

loop_
_atom_type_symbol
_atom_type_description
_atom_type_scat_dispersion_real
_atom_type_scat_dispersion_imag
_atom_type_scat_source
C C 0.0033 0.0016 'International Tables Vol C Tables 4.2.6.8 and 6.1.1.4'
H H 0.0000 0.0000 'International Tables Vol C Tables 4.2.6.8 and 6.1.1.4'
N N 0.0061 0.0033 'International Tables Vol C Tables 4.2.6.8 and 6.1.1.4'
Ag Ag -0.8971 1.1015 'International Tables Vol C Tables 4.2.6.8 and 6.1.1.4'
I I -0.4742 1.8119 'International Tables Vol C Tables 4.2.6.8 and 6.1.1.4'

loop_
_geom_angle_atom_site_label_1
_geom_angle_atom_site_label_2
_geom_angle_atom_site_label_3
_geom_angle
_geom_angle_site_symmetry_1
_geom_angle_site_symmetry_3
I3 Ag1 I2 110.064(17) . .
I3 Ag1 I4 113.236(16) . .
I2 Ag1 I4 103.69(2) . .
I3 Ag1 I1 113.00(2) . .
I2 Ag1 I1 105.420(16) . .
I4 Ag1 I1 110.729(15) . .
I3 Ag1 Ag1 55.477(11) . 6_575
I2 Ag1 Ag1 129.321(12) . 6_575
I4 Ag1 Ag1 126.930(12) . 6_575
I1 Ag1 Ag1 57.907(12) . 6_575
I3 Ag1 Ag2 132.321(15) . 5_775
I2 Ag1 Ag2 117.608(18) . 5_775
I4 Ag1 Ag2 55.346(15) . 5_775
I1 Ag1 Ag2 55.406(12) . 5_775
Ag1 Ag1 Ag2 92.536(10) 6_575 5_775
I4 Ag2 I4 110.45(2) 5_775 1_565
I4 Ag2 I1 116.112(12) 5_775 5_775
I4 Ag2 I1 103.950(13) 1_565 5_775
I4 Ag2 I1 103.950(13) 5_775 .
I4 Ag2 I1 116.112(12) 1_565 .
I1 Ag2 I1 106.66(2) 5_775 .
I4 Ag2 Ag1 58.039(12) 5_775 5_775
I4 Ag2 Ag1 125.437(14) 1_565 5_775
I1 Ag2 Ag1 58.098(15) 5_775 5_775
I1 Ag2 Ag1 118.400(18) . 5_775
I4 Ag2 Ag1 125.437(14) 5_775 6_575
I4 Ag2 Ag1 58.039(12) 1_565 6_575
I1 Ag2 Ag1 118.400(18) 5_775 6_575
I1 Ag2 Ag1 58.098(15) . 6_575
Ag1 Ag2 Ag1 174.929(19) 5_775 6_575
I4 Ag2 Ag2 55.227(12) 5_775 5_785
I4 Ag2 Ag2 55.227(12) 1_565 5_785
I1 Ag2 Ag2 126.670(12) 5_775 5_785
I1 Ag2 Ag2 126.670(12) . 5_785
Ag1 Ag2 Ag2 92.536(10) 5_775 5_785
Ag1 Ag2 Ag2 92.536(10) 6_575 5_785
Ag2 I1 Ag2 73.34(2) 5_775 .
Ag2 I1 Ag1 66.496(12) 5_775 .
Ag2 I1 Ag1 103.637(15) . .
Ag2 I1 Ag1 103.637(15) 5_775 6_575
Ag2 I1 Ag1 66.496(13) . 6_575
Ag1 I1 Ag1 64.19(2) . 6_575
Ag1 I2 Ag1 78.64(2) 6_565 .
Ag1 I3 Ag1 69.05(2) 6_575 .
Ag2 I4 Ag2 69.55(2) 5_775 1_545
Ag2 I4 Ag1 66.616(12) 5_775 .
Ag2 I4 Ag1 106.765(15) 1_545 .
Ag2 I4 Ag1 106.765(15) 5_775 6_565
Ag2 I4 Ag1 66.616(12) 1_545 6_565
Ag1 I4 Ag1 73.86(2) . 6_565
C13 C1 C2 120.1(5) . .
C13 C1 H1 120.0 . .
C2 C1 H1 120.0 . .
C3 C2 C1 112.7(5) . .
C3 C2 H2 123.7 . .
C1 C2 H2 123.7 . .
C11 C3 C2 122.8(4) . .
C11 C3 N1 110.7(4) . .
C2 C3 N1 126.6(5) . .
N1 C4 N2 113.8(4) . .
N1 C4 C5 125.6(4) . .
N2 C4 C5 120.6(4) . .
C10 C5 C6 116.7(5) . .
C10 C5 C4 126.8(5) . .
C6 C5 C4 116.6(5) . .
C5 C6 C7 120.8(6) . .
C5 C6 H6 119.6 . .
C7 C6 H6 119.6 . .
C8 C7 C6 117.7(6) . .
C8 C7 H7 121.2 . .
C6 C7 H7 121.2 . .
C9 C8 C7 120.3(6) . .
C9 C8 H8 119.9 . .
C7 C8 H8 119.9 . .
C10 C9 C8 122.2(7) . .
C10 C9 H9 118.9 . .
C8 C9 H9 118.9 . .
C9 C10 C5 122.5(5) . .
C9 C10 H10 118.7 . .
C5 C10 H10 118.7 . .
C12 C11 C3 123.6(5) . .
C12 C11 N2 133.5(6) . .
C3 C11 N2 102.9(4) . .
C11 C12 C13 119.2(7) . .
C11 C12 H12 120.4 . .
C13 C12 H12 120.4 . .
C12 C13 C1 121.7(6) . .
C12 C13 H13 119.2 . .
C1 C13 H13 119.2 . .
C15 C14 H14A 109.5 . .
C15 C14 H14B 109.5 . .
H14A C14 H14B 109.5 . .
C15 C14 H14C 109.5 . .
H14A C14 H14C 109.5 . .
H14B C14 H14C 109.5 . .
N3 C15 C14 177.5(5) . .
C4 N1 C3 105.3(4) . .
C4 N1 H1A 127.4 . .
C3 N1 H1A 127.4 . .
C4 N2 C11 107.4(4) . .
C4 N2 H2A 126.3 . .
C11 N2 H2A 126.3 . .

loop_
_geom_bond_atom_site_label_1
_geom_bond_atom_site_label_2
_geom_bond_distance
_geom_bond_site_symmetry_2
Ag1 I3 2.7801(6) .
Ag1 I2 2.8076(6) .
Ag1 I4 2.9610(6) .
Ag1 I1 2.9656(7) .
Ag1 Ag1 3.1512(10) 6_575
Ag1 Ag2 3.2034(7) 5_775
Ag2 I4 2.8709(6) 5_775
Ag2 I4 2.8709(6) 1_565
Ag2 I1 2.8756(6) 5_775
Ag2 I1 2.8756(6) .
Ag2 Ag1 3.2034(7) 5_775
Ag2 Ag1 3.2034(7) 6_575
Ag2 Ag2 3.2747(12) 5_785
I1 Ag2 2.8756(6) 5_775
I1 Ag1 2.9656(7) 6_575
I2 Ag1 2.8076(6) 6_565
I3 Ag1 2.7801(6) 6_575
I4 Ag2 2.8709(6) 5_775
I4 Ag2 2.8709(6) 1_545
I4 Ag1 2.9610(6) 6_565
C1 C13 1.388(9) .
C1 C2 1.427(7) .
C1 H1 0.9300 .
C2 C3 1.416(7) .
C2 H2 0.9300 .
C3 C11 1.346(8) .
C3 N1 1.420(6) .
C4 N1 1.269(6) .
C4 N2 1.322(5) .
C4 C5 1.508(6) .
C5 C10 1.365(8) .
C5 C6 1.375(8) .
C6 C7 1.429(8) .
C6 H6 0.9300 .
C7 C8 1.354(11) .
C7 H7 0.9300 .
C8 C9 1.334(9) .
C8 H8 0.9300 .
C9 C10 1.317(9) .
C9 H9 0.9300 .
C10 H10 0.9300 .
C11 C12 1.263(8) .
C11 N2 1.444(6) .
C12 C13 1.355(8) .
C12 H12 0.9300 .
C13 H13 0.9300 .
C14 C15 1.470(6) .
C14 H14A 0.9600 .
C14 H14B 0.9600 .
C14 H14C 0.9600 .
C15 N3 1.102(6) .
N1 H1A 0.8600 .
N2 H2A 0.8600 .

loop_
_geom_hbond_atom_site_label_D
_geom_hbond_atom_site_label_H
_geom_hbond_atom_site_label_A
_geom_hbond_distance_DH
_geom_hbond_distance_HA
_geom_hbond_distance_DA
_geom_hbond_angle_DHA
_geom_hbond_site_symmetry_A
N1 H1A N3 0.86 2.03 2.881(6) 168.6 7_666
N2 H2A I2 0.86 2.92 3.669(4) 147.3 .
